data_4076982
loop_
_publ_author_name
'Giesbrecht, Garth R.'
'Cui, Chunming'
'Shafir, Alexandr'
'Schmidt, Joseph A. R.'
'Arnold, John'

_publ_section_title
;
 Divalent Lanthanide Metal Complexes of a Triazacyclononane-Functionalized
 Tetramethylcyclopentadienyl Ligand:&#x00A0; X-ray Crystal Structures of
 [C5Me4SiMe2(iPr2-tacn)]LnI (Ln = Sm, Yb; tacn =
 1,4-Diisopropyl-1,4,7-triazacyclononane)
;
_journal_issue 18
_journal_name_full Organometallics
_journal_page_first 3841
_journal_paper_doi 10.1021/om020372b
_journal_volume 21
_journal_year 2002
_chemical_formula_moiety 'C23 H44 I N3 Si Yb '
_chemical_formula_sum 'C23 H44 I N3 Si Yb'
_chemical_formula_weight 690.65
_space_group_IT_number 61
_symmetry_cell_setting orthorhombic
_symmetry_Int_Tables_number 61
_symmetry_space_group_name_Hall '-P 2ac 2ab'
_symmetry_space_group_name_H-M 'P b c a'
_audit_creation_date 'Tue Feb 26 14:59:13 2002'
_audit_creation_method 'by teXsan'
_cell_angle_alpha 90.000(1)
_cell_angle_beta 90.000(1)
_cell_angle_gamma 90.000(1)
_cell_formula_units_Z 8
_cell_length_a 17.8561(9)
_cell_length_b 16.5768(8)
_cell_length_c 18.0698(9)
_cell_measurement_reflns_used 3206
_cell_measurement_temperature 137.2
_cell_measurement_theta_max 42.1
_cell_measurement_theta_min 3.0
_cell_volume 5348.6(5)
_computing_cell_refinement 'Bruker SAINT v5.04'
_computing_data_collection 'Bruker SMART v5.052d'
_computing_data_reduction 'Bruker SAINT v5.04'
_computing_publication_material teXsan
_computing_structure_refinement teXsan
_computing_structure_solution SIR92
_diffrn_ambient_temperature 137.2
_diffrn_measurement_device_type 'SMART CCD'
_diffrn_measurement_method \w-scan
_diffrn_orient_matrix_UB_11 0.00000
_diffrn_orient_matrix_UB_12 0.00000
_diffrn_orient_matrix_UB_13 0.00000
_diffrn_orient_matrix_UB_21 0.00000
_diffrn_orient_matrix_UB_22 0.00000
_diffrn_orient_matrix_UB_23 0.00000
_diffrn_orient_matrix_UB_31 0.00000
_diffrn_orient_matrix_UB_32 0.00000
_diffrn_orient_matrix_UB_33 0.00000
_diffrn_radiation_monochromator graphite
_diffrn_radiation_source 'X-ray tube'
_diffrn_radiation_type MoK\a
_diffrn_radiation_wavelength 0.7107
_diffrn_reflns_av_R_equivalents 0.0895
_diffrn_reflns_limit_h_max 21
_diffrn_reflns_limit_h_min 0
_diffrn_reflns_limit_k_max 18
_diffrn_reflns_limit_k_min -18
_diffrn_reflns_limit_l_max 20
_diffrn_reflns_limit_l_min -20
_diffrn_reflns_number 24078
_diffrn_reflns_theta_max 25.62
_diffrn_standards_decay_% 0.00
_diffrn_standards_interval_count 0
_diffrn_standards_number 0
_exptl_absorpt_coefficient_mu 4.711
_exptl_absorpt_correction_T_max 1.00
_exptl_absorpt_correction_T_min 1.00
_exptl_absorpt_correction_type empirical
_exptl_absorpt_process_details 'Blessing, 1995'
_exptl_crystal_colour red
_exptl_crystal_density_diffrn 1.715
_exptl_crystal_density_method 'not measured'
_exptl_crystal_description prism
_exptl_crystal_F_000 2720.00
_exptl_crystal_size_max 0.320
_exptl_crystal_size_mid 0.180
_exptl_crystal_size_min 0.120
_refine_diff_density_max 0.50
_refine_diff_density_min -0.50
_refine_ls_extinction_coef 0.00000
_refine_ls_extinction_method none
_refine_ls_goodness_of_fit_ref 0.640
_refine_ls_hydrogen_treatment constr
_refine_ls_matrix_type full
_refine_ls_number_parameters 262
_refine_ls_number_reflns 1927
_refine_ls_number_restraints 0
_refine_ls_R_factor_all 0.0644
_refine_ls_R_factor_gt 0.0210
_refine_ls_shift/su_max 0.0010
_refine_ls_structure_factor_coef F
_refine_ls_weighting_scheme sigma
_refine_ls_wR_factor_all 0.0308
_refine_ls_wR_factor_gt 0.0210
_refine_ls_wR_factor_ref 0.0210
_reflns_number_gt 1927
_reflns_number_total 5064
_reflns_threshold_expression I>3.00sigma
_cod_data_source_file om020372b.cif
_cod_data_source_block CpTacn-YbI_resolved_by_Alex_Shafir
_cod_original_cell_volume 5348.6(4)
_cod_original_sg_symbol_H-M 'P b c a    '
_cod_original_formula_sum 'C23 H44 I N3 Si Yb '
_cod_database_code 4076982

loop_
_symmetry_equiv_pos_as_xyz
'   +x,   +y,   +z'
'1/2+x,1/2-y,   -z'
'   -x,1/2+y,1/2-z'
'1/2-x,   -y,1/2+z'
'   -x,   -y,   -z'
'1/2-x,1/2+y,   +z'
'   +x,1/2-y,1/2+z'
'1/2+x,   +y,1/2-z'

loop_
_atom_site_aniso_label
_atom_site_aniso_U_11
_atom_site_aniso_U_22
_atom_site_aniso_U_33
_atom_site_aniso_U_12
_atom_site_aniso_U_13
_atom_site_aniso_U_23
Yb(1) 0.0186(2) 0.0189(2) 0.0166(2) 0.0012(2) 0.0004(2) 0.0002(2)
I(1) 0.0259(3) 0.0263(3) 0.0427(4) 0.0071(3) -0.0070(3) 0.0031(3)
Si(1) 0.028(2) 0.026(1) 0.020(1) 0.009(1) -0.006(1) -0.002(1)
N(1) 0.026(4) 0.025(4) 0.017(4) -0.002(3) -0.001(3) -0.006(3)
N(2) 0.027(4) 0.023(4) 0.011(4) -0.009(3) -0.006(3) -0.002(3)
N(3) 0.024(4) 0.023(4) 0.020(5) 0.004(3) -0.002(3) 0.000(3)
C(1) 0.034(6) 0.011(5) 0.014(5) 0.005(4) 0.001(5) 0.004(4)
C(2) 0.015(6) 0.032(5) 0.002(5) -0.009(4) 0.002(4) 0.002(4)
C(3) 0.016(4) 0.036(5) 0.022(5) 0.008(5) 0.001(3) 0.000(5)
C(4) 0.037(6) 0.011(4) 0.016(5) -0.010(5) 0.004(5) -0.004(3)
C(5) 0.015(5) 0.026(5) 0.010(5) -0.003(4) 0.001(4) -0.004(4)
C(6) 0.048(7) 0.036(5) 0.026(6) -0.014(5) 0.002(5) 0.011(4)
C(7) 0.042(6) 0.047(6) 0.019(5) 0.001(5) 0.001(4) 0.005(4)
C(8) 0.036(6) 0.040(5) 0.028(6) 0.000(5) -0.006(5) -0.002(4)
C(9) 0.032(5) 0.021(5) 0.031(5) -0.010(4) -0.008(5) 0.000(4)
C(10) 0.073(7) 0.031(5) 0.023(6) 0.013(5) -0.015(5) -0.001(4)
C(11) 0.031(6) 0.067(7) 0.044(7) 0.008(6) -0.005(5) -0.010(6)
C(12) 0.023(5) 0.040(5) 0.023(6) 0.010(5) -0.002(4) -0.009(5)
C(13) 0.025(5) 0.026(5) 0.033(5) -0.011(4) 0.004(4) -0.004(5)
C(14) 0.036(5) 0.030(5) 0.015(5) 0.001(4) 0.006(4) 0.010(4)
C(15) 0.036(6) 0.034(5) 0.014(5) -0.008(4) 0.001(4) 0.006(4)
C(16) 0.022(4) 0.019(4) 0.029(6) -0.007(5) 0.003(5) -0.003(3)
C(17) 0.030(5) 0.017(4) 0.027(5) 0.001(4) 0.001(5) 0.002(4)
C(18) 0.027(5) 0.017(4) 0.029(6) -0.009(4) 0.004(4) -0.003(4)
C(19) 0.028(6) 0.044(6) 0.043(7) -0.007(5) 0.006(5) -0.009(5)
C(20) 0.029(6) 0.045(6) 0.040(6) -0.007(5) -0.001(5) -0.002(5)
C(21) 0.032(5) 0.022(4) 0.026(5) -0.002(4) -0.005(5) 0.004(5)
C(22) 0.036(6) 0.025(5) 0.030(6) -0.002(5) 0.003(5) 0.007(4)
C(23) 0.052(7) 0.042(6) 0.020(5) -0.010(5) -0.009(5) 0.010(4)

loop_
_atom_site_label
_atom_site_fract_x
_atom_site_fract_y
_atom_site_fract_z
_atom_site_U_iso_or_equiv
_atom_site_thermal_displace_type
Yb(1) 0.34136(2) 0.24020(2) 0.06309(2) 0.0173 Uij
I(1) 0.21818(3) 0.36026(3) 0.02121(4) 0.0302 Uij
Si(1) 0.4667(1) 0.1220(1) 0.1456(1) 0.0247 Uij
N(1) 0.4410(3) 0.1268(4) 0.0493(3) 0.0229 Uij
N(2) 0.4257(3) 0.2688(4) -0.0501(3) 0.0174 Uij
N(3) 0.2997(3) 0.1479(4) -0.0438(3) 0.0230 Uij
C(1) 0.4034(5) 0.1948(4) 0.1901(4) 0.0270 Uij
C(2) 0.3247(5) 0.1833(5) 0.2029(4) 0.0106 Uij
C(3) 0.2900(4) 0.2591(5) 0.2074(4) 0.0217 Uij
C(4) 0.3457(5) 0.3188(4) 0.1982(4) 0.0196 Uij
C(5) 0.4141(4) 0.2804(4) 0.1884(4) 0.0201 Uij
C(6) 0.2862(6) 0.1030(5) 0.2201(4) 0.0295 Uij
C(7) 0.2074(5) 0.2721(5) 0.2223(4) 0.0271 Uij
C(8) 0.3310(5) 0.4086(5) 0.2054(4) 0.0275 Uij
C(9) 0.4888(5) 0.3250(5) 0.1875(5) 0.0286 Uij
C(10) 0.4576(5) 0.0158(5) 0.1799(5) 0.0385 Uij
C(11) 0.5693(5) 0.1462(6) 0.1554(5) 0.0383 Uij
C(12) 0.4982(5) 0.1470(5) -0.0074(4) 0.0259 Uij
C(13) 0.5005(4) 0.2352(5) -0.0288(4) 0.0302 Uij
C(14) 0.3950(5) 0.2272(5) -0.1167(4) 0.0296 Uij
C(15) 0.3147(5) 0.1997(5) -0.1096(4) 0.0290 Uij
C(16) 0.3447(5) 0.0725(4) -0.0438(4) 0.0194 Uij
C(17) 0.3904(4) 0.0598(4) 0.0251(4) 0.0211 Uij
C(18) 0.2178(5) 0.1311(5) -0.0404(4) 0.0222 Uij
C(19) 0.1964(5) 0.1014(5) 0.0363(5) 0.0275 Uij
C(20) 0.1857(5) 0.0752(5) -0.0992(5) 0.0304 Uij
C(21) 0.4274(4) 0.3585(4) -0.0631(5) 0.0236 Uij
C(22) 0.4408(5) 0.4043(5) 0.0089(5) 0.0210 Uij
C(23) 0.4820(5) 0.3859(5) -0.1223(5) 0.0415 Uij
H(1) 0.5460 0.1325 0.0115 0.0311 Uij
H(2) 0.4879 0.1163 -0.0506 0.0311 Uij
H(3) 0.5336 0.2413 -0.0696 0.0363 Uij
H(4) 0.5190 0.2652 0.0121 0.0363 Uij
H(5) 0.3980 0.2634 -0.1573 0.0355 Uij
H(6) 0.4251 0.1812 -0.1263 0.0355 Uij
H(7) 0.3021 0.1699 -0.1527 0.0348 Uij
H(8) 0.2837 0.2461 -0.1064 0.0348 Uij
H(9) 0.3114 0.0281 -0.0490 0.0233 Uij
H(10) 0.3778 0.0740 -0.0849 0.0233 Uij
H(11) 0.4207 0.0136 0.0172 0.0253 Uij
H(12) 0.3564 0.0497 0.0644 0.0253 Uij
H(13) 0.1934 0.1816 -0.0467 0.0266 Uij
H(14) 0.3789 0.3733 -0.0798 0.0283 Uij
H(15) 0.2134 0.1388 0.0724 0.0330 Uij
H(16) 0.1435 0.0964 0.0395 0.0330 Uij
H(17) 0.2189 0.0503 0.0450 0.0330 Uij
H(18) 0.1331 0.0706 -0.0927 0.0365 Uij
H(19) 0.1959 0.0966 -0.1469 0.0365 Uij
H(20) 0.2080 0.0234 -0.0948 0.0365 Uij
H(21) 0.4888 0.3910 0.0279 0.0252 Uij
H(22) 0.4384 0.4607 -0.0003 0.0252 Uij
H(23) 0.4035 0.3899 0.0440 0.0252 Uij
H(24) 0.5317 0.3733 -0.1074 0.0498 Uij
H(25) 0.4711 0.3590 -0.1675 0.0498 Uij
H(26) 0.4775 0.4425 -0.1292 0.0498 Uij
H(27) 0.5800 0.1593 0.2055 0.0460 Uij
H(28) 0.5983 0.1007 0.1410 0.0460 Uij
H(29) 0.5815 0.1908 0.1246 0.0460 Uij
H(30) 0.4663 0.0145 0.2318 0.0462 Uij
H(31) 0.4086 -0.0036 0.1697 0.0462 Uij
H(32) 0.4934 -0.0174 0.1556 0.0462 Uij
H(33) 0.2965 0.0656 0.1816 0.0353 Uij
H(34) 0.2337 0.1112 0.2236 0.0353 Uij
H(35) 0.3045 0.0824 0.2656 0.0353 Uij
H(36) 0.3398 0.4251 0.2550 0.0330 Uij
H(37) 0.3636 0.4373 0.1732 0.0330 Uij
H(38) 0.2805 0.4198 0.1924 0.0330 Uij
H(39) 0.5283 0.2875 0.1796 0.0343 Uij
H(40) 0.4887 0.3638 0.1488 0.0343 Uij
H(41) 0.4961 0.3515 0.2336 0.0343 Uij
H(42) 0.1787 0.2445 0.1860 0.0325 Uij
H(43) 0.1953 0.2518 0.2700 0.0325 Uij
H(44) 0.1964 0.3281 0.2203 0.0325 Uij

loop_
_atom_type_symbol
_atom_type_oxidation_number
_atom_type_number_in_cell
_atom_type_scat_dispersion_real
_atom_type_scat_dispersion_imag
_atom_type_scat_source
C 0 184 0.003 0.002 'International Tables'
H 0 352 0.000 0.000 'International Tables'
N 0 24 0.006 0.003 'International Tables'
Si 0 8 0.082 0.070 'International Tables'
I 0 8 -0.474 1.812 'International Tables'
Yb 0 8 -0.385 5.549 'International Tables'

loop_
_geom_angle_atom_site_label_1
_geom_angle_atom_site_label_2
_geom_angle_atom_site_label_3
_geom_angle
_geom_angle_publ_flag
I(1) Yb(1) N(1) 159.7(1) yes
I(1) Yb(1) N(2) 96.0(1) yes
I(1) Yb(1) N(3) 89.6(1) yes
I(1) Yb(1) C(1) 134.2(2) yes
I(1) Yb(1) C(2) 112.2(2) yes
I(1) Yb(1) C(3) 85.5(2) yes
I(1) Yb(1) C(4) 86.1(2) yes
I(1) Yb(1) C(5) 113.2(2) yes
N(1) Yb(1) N(2) 70.0(2) yes
N(1) Yb(1) N(3) 72.3(2) yes
N(1) Yb(1) C(1) 66.0(2) yes
N(1) Yb(1) C(2) 85.0(2) yes
N(1) Yb(1) C(3) 113.4(2) yes
N(1) Yb(1) C(4) 113.9(2) yes
N(1) Yb(1) C(5) 86.0(2) yes
N(2) Yb(1) N(3) 71.5(2) yes
N(2) Yb(1) C(1) 119.5(2) yes
N(2) Yb(1) C(2) 149.8(2) yes
N(2) Yb(1) C(3) 156.0(2) yes
N(2) Yb(1) C(4) 126.5(2) yes
N(2) Yb(1) C(5) 109.8(2) yes
N(3) Yb(1) C(1) 126.9(2) yes
N(3) Yb(1) C(2) 117.4(2) yes
N(3) Yb(1) C(3) 132.5(2) yes
N(3) Yb(1) C(4) 161.7(2) yes
N(3) Yb(1) C(5) 156.5(2) yes
C(1) Yb(1) C(2) 31.0(2) yes
C(1) Yb(1) C(3) 50.2(2) yes
C(1) Yb(1) C(4) 50.2(2) yes
C(1) Yb(1) C(5) 31.0(2) yes
C(2) Yb(1) C(3) 29.6(2) yes
C(2) Yb(1) C(4) 49.1(2) yes
C(2) Yb(1) C(5) 49.9(2) yes
C(3) Yb(1) C(4) 29.5(2) yes
C(3) Yb(1) C(5) 49.0(2) yes
C(4) Yb(1) C(5) 29.4(2) yes
N(1) Si(1) C(1) 103.7(3) yes
N(1) Si(1) C(10) 109.8(3) yes
N(1) Si(1) C(11) 109.2(4) yes
C(1) Si(1) C(10) 114.8(4) yes
C(1) Si(1) C(11) 114.6(4) yes
C(10) Si(1) C(11) 104.7(4) yes
Yb(1) N(1) Si(1) 96.5(3) yes
Yb(1) N(1) C(12) 111.9(5) yes
Yb(1) N(1) C(17) 98.7(4) yes
Si(1) N(1) C(12) 120.0(5) yes
Si(1) N(1) C(17) 113.8(5) yes
C(12) N(1) C(17) 112.4(6) yes
Yb(1) N(2) C(13) 104.4(4) yes
Yb(1) N(2) C(14) 109.8(4) yes
Yb(1) N(2) C(21) 108.5(5) yes
C(13) N(2) C(14) 111.3(6) yes
C(13) N(2) C(21) 112.9(6) yes
C(14) N(2) C(21) 109.7(6) yes
Yb(1) N(3) C(15) 101.8(4) yes
Yb(1) N(3) C(16) 110.1(4) yes
Yb(1) N(3) C(18) 111.3(4) yes
C(15) N(3) C(16) 112.8(6) yes
C(15) N(3) C(18) 108.5(6) yes
C(16) N(3) C(18) 111.9(6) yes
Yb(1) C(1) Si(1) 93.7(3) yes
Yb(1) C(1) C(2) 76.7(5) yes
Yb(1) C(1) C(5) 76.0(5) yes
Si(1) C(1) C(2) 125.7(6) yes
Si(1) C(1) C(5) 124.0(7) yes
C(2) C(1) C(5) 105.5(7) yes
Yb(1) C(2) C(1) 72.3(4) yes
Yb(1) C(2) C(3) 77.9(4) yes
Yb(1) C(2) C(6) 122.7(5) yes
C(1) C(2) C(3) 108.8(7) yes
C(1) C(2) C(6) 126.1(8) yes
C(3) C(2) C(6) 124.7(7) yes
Yb(1) C(3) C(2) 72.5(4) yes
Yb(1) C(3) C(4) 74.7(4) yes
Yb(1) C(3) C(7) 120.2(5) yes
C(2) C(3) C(4) 108.0(7) yes
C(2) C(3) C(7) 124.5(8) yes
C(4) C(3) C(7) 127.4(8) yes
Yb(1) C(4) C(3) 75.8(4) yes
Yb(1) C(4) C(5) 72.4(4) yes
Yb(1) C(4) C(8) 122.2(5) yes
C(3) C(4) C(5) 108.3(6) yes
C(3) C(4) C(8) 123.7(9) yes
C(5) C(4) C(8) 127.8(8) yes
Yb(1) C(5) C(1) 73.0(5) yes
Yb(1) C(5) C(4) 78.2(5) yes
Yb(1) C(5) C(9) 122.2(5) yes
C(1) C(5) C(4) 109.4(7) yes
C(1) C(5) C(9) 126.7(8) yes
C(4) C(5) C(9) 123.3(7) yes
N(1) C(12) C(13) 114.4(7) yes
N(2) C(13) C(12) 113.6(6) yes
N(2) C(14) C(15) 114.9(7) yes
N(3) C(15) C(14) 114.3(7) yes
N(3) C(16) C(17) 114.3(6) yes
N(1) C(17) C(16) 117.8(6) yes
N(3) C(18) C(19) 110.2(7) yes
N(3) C(18) C(20) 117.0(6) yes
C(19) C(18) C(20) 110.2(7) yes
N(2) C(21) C(22) 111.2(6) yes
N(2) C(21) C(23) 114.8(7) yes
C(22) C(21) C(23) 110.6(7) yes

loop_
_geom_bond_atom_site_label_1
_geom_bond_atom_site_label_2
_geom_bond_distance
_geom_bond_publ_flag
Yb(1) I(1) 3.0613(6) yes
Yb(1) N(1) 2.600(6) yes
Yb(1) N(2) 2.584(6) yes
Yb(1) N(3) 2.573(6) yes
Yb(1) C(1) 2.657(8) yes
Yb(1) C(2) 2.714(7) yes
Yb(1) C(3) 2.782(7) yes
Yb(1) C(4) 2.768(7) yes
Yb(1) C(5) 2.695(8) yes
Si(1) N(1) 1.802(6) yes
Si(1) C(1) 1.840(8) yes
Si(1) C(10) 1.873(9) yes
Si(1) C(11) 1.884(9) yes
N(1) C(12) 1.486(10) yes
N(1) C(17) 1.496(9) yes
N(2) C(13) 1.497(10) yes
N(2) C(14) 1.491(9) yes
N(2) C(21) 1.506(9) yes
N(3) C(15) 1.490(9) yes
N(3) C(16) 1.487(9) yes
N(3) C(18) 1.490(10) yes
C(1) C(2) 1.44(1) yes
C(1) C(5) 1.433(10) yes
C(2) C(3) 1.40(1) yes
C(2) C(6) 1.53(1) yes
C(3) C(4) 1.41(1) yes
C(3) C(7) 1.51(1) yes
C(4) C(5) 1.39(1) yes
C(4) C(8) 1.52(1) yes
C(5) C(9) 1.52(1) yes
C(12) C(13) 1.51(1) yes
C(14) C(15) 1.51(1) yes
C(16) C(17) 1.502(10) yes
C(18) C(19) 1.52(1) yes
C(18) C(20) 1.52(1) yes
C(21) C(22) 1.53(1) yes
C(21) C(23) 1.52(1) yes
